data_2203045
loop_
_publ_author_name
'Kaynak, F. Bet\"ul '
'\"Ozbey, S\"uheyla '
'Uluda\(g, Nesimi'
'Pat\?ir, S\"uleyman'

_publ_section_title
;
 Ethyl (3-ethyl-1-oxo-1,2,3,4-tetrahydrocarbazol-2-yl)acetate
;
_journal_issue 1
_journal_name_full 'Acta Crystallographica Section E'
_journal_page_first o120
_journal_page_last o122
_journal_paper_doi 10.1107/S1600536803028721
_journal_volume 60
_journal_year 2004
_chemical_formula_iupac 'C18 H21 N1 O3'
_chemical_formula_moiety 'C18 H21 N1 O3'
_chemical_formula_sum 'C18 H21 N O3'
_chemical_formula_weight 299.36
_space_group_IT_number 15
_symmetry_cell_setting monoclinic
_symmetry_space_group_name_Hall '-C 2yc'
_symmetry_space_group_name_H-M 'C 1 2/c 1'
_audit_creation_method 'WinGX routine CIF_UPDATE'
_cell_angle_alpha 90
_cell_angle_beta 97.535(8)
_cell_angle_gamma 90
_cell_formula_units_Z 8
_cell_length_a 15.0923(11)
_cell_length_b 8.0510(5)
_cell_length_c 26.928(2)
_cell_measurement_reflns_used 22
_cell_measurement_temperature 295(2)
_cell_measurement_theta_max 18.11
_cell_measurement_theta_min 9.28
_cell_volume 3243.7(4)
_computing_cell_refinement 'CAD-4 EXPRESS'
_computing_data_collection 'CAD-4 EXPRESS (Enraf-Nonius, 1994)'
_computing_data_reduction 'XCAD4 (Harms & Wocadlo, 1995)'
_computing_molecular_graphics 'ORTEP (Johnson, 1965)'
_computing_publication_material 'PARST (Nardelli, 1995)'
_computing_structure_refinement 'SHELXL97 (Sheldrick, 1997)'
_computing_structure_solution 'SHELXS97 (Sheldrick, 1997)'
_diffrn_measured_fraction_theta_full 0.995
_diffrn_measured_fraction_theta_max 0.995
_diffrn_measurement_device_type 'Enraf-Nonius CAD-4'
_diffrn_measurement_method \w/2\q
_diffrn_radiation_type MoK\a
_diffrn_radiation_wavelength 0.71073
_diffrn_reflns_av_R_equivalents 0.0524
_diffrn_reflns_limit_h_max 17
_diffrn_reflns_limit_h_min -17
_diffrn_reflns_limit_k_max 9
_diffrn_reflns_limit_k_min 0
_diffrn_reflns_limit_l_max 31
_diffrn_reflns_limit_l_min -31
_diffrn_reflns_number 5078
_diffrn_reflns_theta_full 24.28
_diffrn_reflns_theta_max 24.28
_diffrn_reflns_theta_min 2.72
_diffrn_standards_decay_% 0
_diffrn_standards_interval_time 120
_diffrn_standards_number 3
_exptl_absorpt_coefficient_mu 0.083
_exptl_absorpt_correction_T_max 0.990
_exptl_absorpt_correction_T_min 0.961
_exptl_absorpt_correction_type psi-scan
_exptl_absorpt_process_details '(North et al., 1968)'
_exptl_crystal_colour colorless
_exptl_crystal_density_diffrn 1.226
_exptl_crystal_density_method 'not measured'
_exptl_crystal_description prism
_exptl_crystal_F_000 1280
_exptl_crystal_size_max 0.48
_exptl_crystal_size_mid 0.42
_exptl_crystal_size_min 0.12
_refine_diff_density_max 0.212
_refine_diff_density_min -0.176
_refine_ls_extinction_method none
_refine_ls_goodness_of_fit_ref 0.994
_refine_ls_hydrogen_treatment mixed
_refine_ls_matrix_type full
_refine_ls_number_parameters 203
_refine_ls_number_reflns 2619
_refine_ls_number_restraints 1
_refine_ls_restrained_S_all 0.996
_refine_ls_R_factor_gt 0.0469
_refine_ls_shift/su_max 0.001
_refine_ls_structure_factor_coef Fsqd
_refine_ls_weighting_details 'calc w = 1/[\s^2^(Fo^2^)+(0.0725P)^2^+0.4277P] where P = (Fo^2^+2Fc^2^)/3'
_refine_ls_weighting_scheme calc
_refine_ls_wR_factor_ref 0.1454
_reflns_number_gt 1344
_reflns_number_total 2632
_reflns_threshold_expression I>2\s(I)
_cod_data_source_file cf6303.cif
_cod_data_source_block I
_cod_original_sg_symbol_H-M 'C 2/c'
_cod_original_formula_sum 'C18 H21 N1 O3'
_cod_database_code 2203045

loop_
_symmetry_equiv_pos_as_xyz
'x, y, z'
'-x, y, -z+1/2'
'x+1/2, y+1/2, z'
'-x+1/2, y+1/2, -z+1/2'
'-x, -y, -z'
'x, -y, z-1/2'
'-x+1/2, -y+1/2, -z'
'x+1/2, -y+1/2, z-1/2'

loop_
_atom_site_label
_atom_site_fract_x
_atom_site_fract_y
_atom_site_fract_z
_atom_site_U_iso_or_equiv
_atom_site_adp_type
_atom_site_calc_flag
_atom_site_refinement_flags
_atom_site_occupancy
_atom_site_type_symbol
H9 1.079(2) 0.070(3) 0.5277(11) 0.096(11) Uiso d D 1 H
O3 0.85728(13) 0.1134(2) 0.30699(7) 0.0643(6) Uani d . 1 O
N9 1.09993(15) 0.1774(3) 0.52207(8) 0.0507(6) Uani d D 1 N
O1 0.96495(14) 0.1138(3) 0.43607(7) 0.0774(7) Uani d . 1 O
C9A 1.07889(17) 0.2757(3) 0.48015(9) 0.0465(7) Uani d . 1 C
C2 1.01312(18) 0.3555(3) 0.39366(10) 0.0551(8) Uani d . 1 C
H2 1.0641 0.326 0.3764 0.066 Uiso calc R 1 H
C5A 1.18449(17) 0.4081(3) 0.53089(10) 0.0501(7) Uani d . 1 C
C8A 1.16481(16) 0.2559(3) 0.55333(10) 0.0478(7) Uani d . 1 C
C4A 1.12874(17) 0.4180(3) 0.48459(10) 0.0466(7) Uani d . 1 C
C1 1.01429(19) 0.2355(3) 0.43778(10) 0.0540(7) Uani d . 1 C
O2 1.00497(16) 0.1055(3) 0.31901(9) 0.0982(9) Uani d . 1 O
C4 1.11668(18) 0.5503(3) 0.44575(10) 0.0566(8) Uani d . 1 C
H4A 1.1654 0.5447 0.4256 0.068 Uiso calc R 1 H
H4B 1.1193 0.658 0.4621 0.068 Uiso calc R 1 H
C12 0.92915(19) 0.3245(4) 0.35656(10) 0.0621(8) Uani d . 1 C
H12A 0.878 0.3153 0.3747 0.074 Uiso calc R 1 H
H12B 0.9192 0.4186 0.334 0.074 Uiso calc R 1 H
C8 1.20640(17) 0.2098(4) 0.60070(10) 0.0565(8) Uani d . 1 C
H8 1.1921 0.1106 0.6155 0.068 Uiso calc R 1 H
C3 1.02812(19) 0.5346(3) 0.41158(11) 0.0584(8) Uani d . 1 C
H3 0.981 0.5595 0.4323 0.07 Uiso calc R 1 H
C13 0.9367(2) 0.1695(4) 0.32660(10) 0.0592(8) Uani d . 1 C
C5 1.24947(19) 0.5126(4) 0.55683(12) 0.0649(9) Uani d . 1 C
H5 1.2645 0.6128 0.5429 0.078 Uiso calc R 1 H
C7 1.26856(18) 0.3151(5) 0.62455(11) 0.0671(9) Uani d . 1 C
H7 1.2973 0.2866 0.6561 0.081 Uiso calc R 1 H
C10 1.0193(2) 0.6634(4) 0.36928(12) 0.0717(9) Uani d . 1 C
H10A 0.9577 0.6642 0.3535 0.086 Uiso calc R 1 H
H10B 1.032 0.7722 0.3839 0.086 Uiso calc R 1 H
C6 1.2903(2) 0.4643(5) 0.60307(13) 0.0744(10) Uani d . 1 C
H6 1.3335 0.5326 0.6204 0.089 Uiso calc R 1 H
C14 0.8574(2) -0.0242(4) 0.27179(12) 0.0784(10) Uani d . 1 C
H14A 0.8805 -0.1237 0.2892 0.094 Uiso calc R 1 H
H14B 0.8951 0.0022 0.2463 0.094 Uiso calc R 1 H
C15 0.7644(2) -0.0514(5) 0.24845(13) 0.0897(11) Uani d . 1 C
H15A 0.7629 -0.1408 0.2247 0.134 Uiso calc R 1 H
H15B 0.742 0.048 0.2316 0.134 Uiso calc R 1 H
H15C 0.7279 -0.0792 0.2739 0.134 Uiso calc R 1 H
C11 1.0787(2) 0.6368(5) 0.32932(13) 0.0963(12) Uani d . 1 C
H11A 1.068 0.7226 0.3045 0.145 Uiso calc R 1 H
H11B 1.066 0.5305 0.3138 0.145 Uiso calc R 1 H
H11C 1.1401 0.6402 0.3441 0.145 Uiso calc R 1 H

loop_
_atom_site_aniso_label
_atom_site_aniso_U_11
_atom_site_aniso_U_22
_atom_site_aniso_U_33
_atom_site_aniso_U_12
_atom_site_aniso_U_13
_atom_site_aniso_U_23
O3 0.0646(13) 0.0604(13) 0.0645(13) 0.0028(10) -0.0045(10) -0.0134(11)
N9 0.0625(15) 0.0404(14) 0.0477(14) -0.0060(13) 0.0020(11) 0.0026(12)
O1 0.0994(16) 0.0530(13) 0.0730(14) -0.0328(13) -0.0147(12) 0.0107(11)
C9A 0.0538(16) 0.0417(17) 0.0437(15) -0.0052(14) 0.0056(13) -0.0009(14)
C2 0.0639(18) 0.0488(19) 0.0509(17) 0.0003(14) 0.0015(14) 0.0008(14)
C5A 0.0460(16) 0.0502(19) 0.0551(17) -0.0084(14) 0.0099(14) -0.0064(15)
C8A 0.0459(15) 0.0489(18) 0.0490(17) -0.0032(14) 0.0082(14) -0.0063(15)
C4A 0.0513(16) 0.0376(16) 0.0527(17) -0.0053(13) 0.0139(13) -0.0005(13)
C1 0.0655(18) 0.0394(17) 0.0562(18) -0.0058(15) 0.0046(15) 0.0006(15)
O2 0.0641(14) 0.124(2) 0.1018(18) 0.0163(15) -0.0069(13) -0.0421(16)
C4 0.0594(18) 0.0433(17) 0.0686(18) -0.0089(14) 0.0142(15) -0.0002(15)
C12 0.0711(19) 0.0525(19) 0.0592(18) 0.0054(16) -0.0040(15) 0.0060(15)
C8 0.0548(17) 0.062(2) 0.0532(18) 0.0046(16) 0.0098(15) -0.0011(16)
C3 0.0611(18) 0.0442(18) 0.0706(19) -0.0034(14) 0.0118(15) 0.0084(15)
C13 0.0597(19) 0.065(2) 0.0494(17) 0.0048(17) -0.0052(15) 0.0006(16)
C5 0.0584(18) 0.060(2) 0.077(2) -0.0142(16) 0.0089(17) -0.0048(17)
C7 0.0546(18) 0.084(3) 0.0610(19) 0.0024(19) 0.0023(15) -0.0109(19)
C10 0.078(2) 0.056(2) 0.083(2) -0.0035(17) 0.0156(18) 0.0206(18)
C6 0.057(2) 0.085(3) 0.079(2) -0.0156(18) -0.0026(18) -0.019(2)
C14 0.089(2) 0.073(2) 0.070(2) 0.0025(19) -0.0023(18) -0.0206(19)
C15 0.104(3) 0.077(3) 0.084(2) -0.016(2) -0.006(2) -0.009(2)
C11 0.116(3) 0.091(3) 0.086(2) 0.001(2) 0.026(2) 0.032(2)

loop_
_atom_type_symbol
_atom_type_description
_atom_type_scat_dispersion_real
_atom_type_scat_dispersion_imag
_atom_type_scat_source
C C 0.0033 0.0016 'International Tables Vol C Tables 4.2.6.8 and 6.1.1.4'
H H 0 0 'International Tables Vol C Tables 4.2.6.8 and 6.1.1.4'
N N 0.0061 0.0033 'International Tables Vol C Tables 4.2.6.8 and 6.1.1.4'
O O 0.0106 0.006 'International Tables Vol C Tables 4.2.6.8 and 6.1.1.4'

loop_
_geom_angle_atom_site_label_1
_geom_angle_atom_site_label_2
_geom_angle_atom_site_label_3
_geom_angle
_geom_angle_publ_flag
C13 O3 C14 116.1(2) ?
C8A N9 C9A 108.0(2) yes
C8A N9 H9 123.7(19) ?
C9A N9 H9 128.0(19) ?
C4A C9A N9 110.1(2) ?
C4A C9A C1 124.5(3) yes
N9 C9A C1 125.4(2) ?
C12 C2 C3 115.9(2) yes
C12 C2 C1 109.2(2) yes
C3 C2 C1 111.4(2) ?
C12 C2 H2 106.6 ?
C3 C2 H2 106.6 ?
C1 C2 H2 106.6 ?
C5 C5A C8A 118.5(3) ?
C5 C5A C4A 134.5(3) ?
C8A C5A C4A 107.0(2) yes
N9 C8A C8 130.0(3) ?
N9 C8A C5A 108.2(2) yes
C8 C8A C5A 121.8(3) ?
C9A C4A C5A 106.7(2) ?
C9A C4A C4 121.6(2) yes
C5A C4A C4 131.7(2) ?
O1 C1 C9A 123.7(2) ?
O1 C1 C2 122.0(2) yes
C9A C1 C2 114.3(2) yes
C4A C4 C3 112.4(2) yes
C4A C4 H4A 109.1 ?
C3 C4 H4A 109.1 ?
C4A C4 H4B 109.1 ?
C3 C4 H4B 109.1 ?
H4A C4 H4B 107.9 ?
C13 C12 C2 111.9(2) yes
C13 C12 H12A 109.2 ?
C2 C12 H12A 109.2 ?
C13 C12 H12B 109.2 ?
C2 C12 H12B 109.2 ?
H12A C12 H12B 107.9 ?
C7 C8 C8A 117.7(3) ?
C7 C8 H8 121.2 ?
C8A C8 H8 121.2 ?
C4 C3 C2 110.5(2) yes
C4 C3 C10 112.1(2) ?
C2 C3 C10 114.1(2) yes
C4 C3 H3 106.5 ?
C2 C3 H3 106.5 ?
C10 C3 H3 106.5 ?
O2 C13 O3 122.7(3) ?
O2 C13 C12 125.5(3) ?
O3 C13 C12 111.7(3) ?
C6 C5 C5A 118.9(3) ?
C6 C5 H5 120.6 ?
C5A C5 H5 120.6 ?
C8 C7 C6 121.8(3) ?
C8 C7 H7 119.1 ?
C6 C7 H7 119.1 ?
C11 C10 C3 115.7(3) ?
C11 C10 H10A 108.4 ?
C3 C10 H10A 108.4 ?
C11 C10 H10B 108.4 ?
C3 C10 H10B 108.4 ?
H10A C10 H10B 107.4 ?
C5 C6 C7 121.3(3) ?
C5 C6 H6 119.3 ?
C7 C6 H6 119.3 ?
O3 C14 C15 107.9(3) ?
O3 C14 H14A 110.1 ?
C15 C14 H14A 110.1 ?
O3 C14 H14B 110.1 ?
C15 C14 H14B 110.1 ?
H14A C14 H14B 108.4 ?
C14 C15 H15A 109.5 ?
C14 C15 H15B 109.5 ?
H15A C15 H15B 109.5 ?
C14 C15 H15C 109.5 ?
H15A C15 H15C 109.5 ?
H15B C15 H15C 109.5 ?
C10 C11 H11A 109.5 ?
C10 C11 H11B 109.5 ?
H11A C11 H11B 109.5 ?
C10 C11 H11C 109.5 ?
H11A C11 H11C 109.5 ?
H11B C11 H11C 109.5 ?

loop_
_geom_bond_atom_site_label_1
_geom_bond_atom_site_label_2
_geom_bond_distance
_geom_bond_publ_flag
O3 C13 1.324(3) yes
O3 C14 1.458(3) yes
N9 C8A 1.360(3) yes
N9 C9A 1.381(3) yes
N9 H9 0.939(18) ?
O1 C1 1.228(3) yes
C9A C4A 1.367(3) yes
C9A C1 1.437(4) yes
C2 C12 1.528(4) yes
C2 C3 1.528(4) yes
C2 C1 1.529(4) yes
C2 H2 0.98 ?
C5A C5 1.407(4) ?
C5A C8A 1.414(4) yes
C5A C4A 1.412(4) yes
C8A C8 1.396(3) ?
C4A C4 1.487(4) yes
O2 C13 1.194(3) yes
C4 C3 1.525(4) yes
C4 H4A 0.97 ?
C4 H4B 0.97 ?
C12 C13 1.498(4) yes
C12 H12A 0.97 ?
C12 H12B 0.97 ?
C8 C7 1.362(4) ?
C8 H8 0.93 ?
C3 C10 1.533(4) yes
C3 H3 0.98 ?
C5 C6 1.371(4) ?
C5 H5 0.93 ?
C7 C6 1.391(4) ?
C7 H7 0.93 ?
C10 C11 1.504(4) ?
C10 H10A 0.97 ?
C10 H10B 0.97 ?
C6 H6 0.93 ?
C14 C15 1.477(4) ?
C14 H14A 0.97 ?
C14 H14B 0.97 ?
C15 H15A 0.96 ?
C15 H15B 0.96 ?
C15 H15C 0.96 ?
C11 H11A 0.96 ?
C11 H11B 0.96 ?
C11 H11C 0.96 ?

loop_
_geom_hbond_atom_site_label_D
_geom_hbond_atom_site_label_H
_geom_hbond_atom_site_label_A
_geom_hbond_site_symmetry_A
_geom_hbond_distance_DH
_geom_hbond_distance_HA
_geom_hbond_distance_DA
_geom_hbond_angle_DHA
N9 H9 O1 5_756 0.94(3) 1.94(3) 2.831(3) 158(3)
C14 H14B O2 2_755 0.97 2.60 3.566(4) 174

loop_
_geom_torsion_atom_site_label_1
_geom_torsion_atom_site_label_2
_geom_torsion_atom_site_label_3
_geom_torsion_atom_site_label_4
_geom_torsion
C8A N9 C9A C4A -1.0(3)
C8A N9 C9A C1 178.9(2)
C9A N9 C8A C8 178.0(3)
C9A N9 C8A C5A 0.6(3)
C5 C5A C8A N9 179.3(2)
C4A C5A C8A N9 -0.1(3)
C5 C5A C8A C8 1.6(4)
C4A C5A C8A C8 -177.7(2)
N9 C9A C4A C5A 0.9(3)
C1 C9A C4A C5A -179.0(2)
N9 C9A C4A C4 -177.1(2)
C1 C9A C4A C4 3.0(4)
C5 C5A C4A C9A -179.7(3)
C8A C5A C4A C9A -0.5(3)
C5 C5A C4A C4 -2.0(5)
C8A C5A C4A C4 177.2(3)
C4A C9A C1 O1 -173.9(3)
N9 C9A C1 O1 6.2(4)
C4A C9A C1 C2 7.5(4)
N9 C9A C1 C2 -172.3(2)
C12 C2 C1 O1 14.4(4)
C3 C2 C1 O1 143.6(3)
C12 C2 C1 C9A -167.1(2)
C3 C2 C1 C9A -37.8(3)
C9A C4A C4 C3 17.6(4)
C5A C4A C4 C3 -159.8(3)
C3 C2 C12 C13 158.1(2)
C1 C2 C12 C13 -75.2(3)
N9 C8A C8 C7 -178.4(3)
C5A C8A C8 C7 -1.3(4)
C4A C4 C3 C2 -47.2(3)
C4A C4 C3 C10 -175.7(2)
C12 C2 C3 C4 -176.5(2)
C1 C2 C3 C4 57.9(3)
C12 C2 C3 C10 -49.1(3)
C1 C2 C3 C10 -174.7(2)
C14 O3 C13 O2 -5.0(4)
C14 O3 C13 C12 172.2(2)
C2 C12 C13 O2 -23.2(4)
C2 C12 C13 O3 159.6(2)
C8A C5A C5 C6 -0.9(4)
C4A C5A C5 C6 178.3(3)
C8A C8 C7 C6 0.3(4)
C4 C3 C10 C11 70.6(4)
C2 C3 C10 C11 -56.0(4)
C5A C5 C6 C7 -0.2(4)
C8 C7 C6 C5 0.5(5)
C13 O3 C14 C15 -171.4(3)

loop_
_cod_related_entry_id
_cod_related_entry_database
_cod_related_entry_code
1 ChemSpider 9855703
